data_7712929
loop_
_publ_author_name
'Stephens, Liam J.'
'Dallerba, Elena'
'Kelderman, Jenisi T. A.'
'Levina, Aviva'
'Werrett, Melissa V.'
'Lay, Peter A.'
'Massi, Massimiliano'
'Andrews, Philip C.'

_publ_section_title
;
 Synthesis and the photophysical and biological properties of tricarbonyl
 Re(I) diimine complexes bound to thiotetrazolato ligands.
;
_journal_issue 15
_journal_name_full 'Dalton transactions (Cambridge, England : 2003)'
_journal_page_first 4835
_journal_page_last 4848
_journal_paper_doi 10.1039/d2dt03237f
_journal_volume 52
_journal_year 2023
_chemical_formula_moiety 'C20 H12 N7 O5 Re S, C3 H6 O'
_chemical_formula_sum 'C23 H18 N7 O6 Re S'
_chemical_formula_weight 706.70
_space_group_crystal_system orthorhombic
_space_group_IT_number 29
_space_group_name_Hall 'P 2c -2ac'
_space_group_name_H-M_alt 'P c a 21'
_atom_sites_solution_hydrogens geom
_atom_sites_solution_primary dual
_audit_creation_method SHELXL-2018/3
_audit_update_record
;
2023-02-21 deposited with the CCDC.	2023-03-14 downloaded from the CCDC.
;
_cell_angle_alpha 90
_cell_angle_beta 90
_cell_angle_gamma 90
_cell_formula_units_Z 4
_cell_length_a 12.8312(4)
_cell_length_b 9.5879(3)
_cell_length_c 20.5152(5)
_cell_measurement_reflns_used 8397
_cell_measurement_temperature 123(2)
_cell_measurement_theta_max 31.9150
_cell_measurement_theta_min 3.7290
_cell_volume 2523.87(13)
_computing_cell_refinement 'CrysAlisPro 1.171.40.68a (Rigaku OD, 2019)'
_computing_data_collection 'CrysAlisPro 1.171.40.68a (Rigaku OD, 2019)'
_computing_data_reduction 'CrysAlisPro 1.171.40.68a (Rigaku OD, 2019)'
_computing_structure_refinement 'SHELXL-2018/3 (Sheldrick, 2018)'
_computing_structure_solution 'SHELXT (Sheldrick, 2015)'
_diffrn_ambient_temperature 123(2)
_diffrn_detector_area_resol_mean 10.0000
_diffrn_measured_fraction_theta_full 0.997
_diffrn_measured_fraction_theta_max 0.998
_diffrn_measurement_device_type 'XtaLAB Synergy, Dualflex, HyPix'
_diffrn_measurement_method '\w scans'
_diffrn_radiation_type MoK\a
_diffrn_radiation_wavelength 0.71073
_diffrn_reflns_av_R_equivalents 0.0505
_diffrn_reflns_av_unetI/netI 0.0598
_diffrn_reflns_Laue_measured_fraction_full 0.997
_diffrn_reflns_Laue_measured_fraction_max 0.998
_diffrn_reflns_limit_h_max 16
_diffrn_reflns_limit_h_min -12
_diffrn_reflns_limit_k_max 12
_diffrn_reflns_limit_k_min -11
_diffrn_reflns_limit_l_max 22
_diffrn_reflns_limit_l_min -27
_diffrn_reflns_number 15269
_diffrn_reflns_point_group_measured_fraction_full 0.952
_diffrn_reflns_point_group_measured_fraction_max 0.927
_diffrn_reflns_theta_full 25.242
_diffrn_reflns_theta_max 27.997
_diffrn_reflns_theta_min 3.314
_diffrn_source 'micro-focus sealed X-ray tube'
_exptl_absorpt_coefficient_mu 4.951
_exptl_absorpt_correction_T_max 1.00000
_exptl_absorpt_correction_T_min 0.68936
_exptl_absorpt_correction_type multi-scan
_exptl_absorpt_process_details
;
CrysAlisPro 1.171.40.68a (Rigaku Oxford Diffraction, 2019)
Empirical absorption correction using spherical harmonics,
 implemented in SCALE3 ABSPACK scaling algorithm.
;
_exptl_crystal_colour yellow
_exptl_crystal_density_diffrn 1.860
_exptl_crystal_description block
_exptl_crystal_F_000 1376
_exptl_crystal_size_max 0.090
_exptl_crystal_size_mid 0.090
_exptl_crystal_size_min 0.090
_refine_diff_density_max 1.187
_refine_diff_density_min -1.095
_refine_diff_density_rms 0.132
_refine_ls_abs_structure_details
;
 Flack x determined using 1906 quotients [(I+)-(I-)]/[(I+)+(I-)]
 (Parsons, Flack and Wagner, Acta Cryst. B69 (2013) 249-259).
;
_refine_ls_abs_structure_Flack -0.048(10)
_refine_ls_extinction_method none
_refine_ls_goodness_of_fit_ref 1.029
_refine_ls_hydrogen_treatment constr
_refine_ls_matrix_type full
_refine_ls_number_parameters 345
_refine_ls_number_reflns 5649
_refine_ls_number_restraints 1
_refine_ls_restrained_S_all 1.029
_refine_ls_R_factor_all 0.0443
_refine_ls_R_factor_gt 0.0335
_refine_ls_shift/su_max 0.001
_refine_ls_shift/su_mean 0.000
_refine_ls_structure_factor_coef Fsqd
_refine_ls_weighting_details 'w=1/[\s^2^(Fo^2^)+(0.0268P)^2^+1.8198P] where P=(Fo^2^+2Fc^2^)/3'
_refine_ls_weighting_scheme calc
_refine_ls_wR_factor_gt 0.0710
_refine_ls_wR_factor_ref 0.0756
_reflns_Friedel_coverage 0.806
_reflns_Friedel_fraction_full 0.904
_reflns_Friedel_fraction_max 0.852
_reflns_number_gt 4782
_reflns_number_total 5649
_reflns_threshold_expression 'I > 2\s(I)'
_cod_data_source_file d2dt03237f2.cif
_cod_data_source_block ls-2-60
_cod_database_code 7712929
_shelx_shelxl_version_number 2018/3
_shelx_space_group_comment
;
The symmetry employed for this shelxl refinement is uniquely defined
by the following loop, which should always be used as a source of
symmetry information in preference to the above space-group names.
They are only intended as comments.
;
_shelx_estimated_absorpt_t_min 0.664
_shelx_estimated_absorpt_t_max 0.664

loop_
_space_group_symop_operation_xyz
'x, y, z'
'-x, -y, z+1/2'
'-x+1/2, y, z+1/2'
'x+1/2, -y, z'

loop_
_atom_site_label
_atom_site_type_symbol
_atom_site_fract_x
_atom_site_fract_y
_atom_site_fract_z
_atom_site_U_iso_or_equiv
_atom_site_adp_type
_atom_site_occupancy
_atom_site_site_symmetry_order
_atom_site_calc_flag
_atom_site_refinement_flags_posn
_atom_site_refinement_flags_adp
_atom_site_refinement_flags_occupancy
_atom_site_disorder_assembly
_atom_site_disorder_group
Re1 Re 0.48216(2) 0.61877(2) 0.40304(3) 0.01687(9) Uani 1 1 d . . . . .
S1 S 0.39320(17) 0.3284(2) 0.51797(10) 0.0223(4) Uani 1 1 d . . . . .
O1 O 0.6477(6) 0.4036(7) 0.4457(3) 0.0333(16) Uani 1 1 d . . . . .
O2 O 0.3483(6) 0.3852(7) 0.3434(3) 0.0336(16) Uani 1 1 d . . . . .
O3 O 0.6097(6) 0.6315(8) 0.2767(3) 0.044(2) Uani 1 1 d . . . . .
O4 O 0.0201(6) 0.1841(9) 0.7620(4) 0.047(2) Uani 1 1 d . . . . .
O5 O -0.0952(7) 0.3337(9) 0.7317(5) 0.058(2) Uani 1 1 d . . . . .
O6 O 0.3797(10) 1.0890(10) 0.7152(5) 0.083(4) Uani 1 1 d . . . . .
N1 N 0.3924(6) 0.6106(7) 0.4934(3) 0.0192(15) Uani 1 1 d . . . . .
N2 N 0.3458(5) 0.7268(7) 0.5174(3) 0.0200(14) Uani 1 1 d . . . . .
N3 N 0.2826(6) 0.6929(7) 0.5635(3) 0.0230(16) Uani 1 1 d . . . . .
N4 N 0.2891(6) 0.5506(7) 0.5707(3) 0.0184(14) Uani 1 1 d . . . . .
N5 N -0.0068(7) 0.2856(9) 0.7308(4) 0.0318(19) Uani 1 1 d . . . . .
N6 N 0.5524(6) 0.8033(8) 0.4461(3) 0.0208(15) Uani 1 1 d . . . . .
N7 N 0.3792(6) 0.7900(7) 0.3754(3) 0.0186(15) Uani 1 1 d . . . . .
C1 C 0.3579(7) 0.4973(9) 0.5259(4) 0.0198(17) Uani 1 1 d . . . . .
C2 C 0.2162(7) 0.4821(9) 0.6119(4) 0.0217(18) Uani 1 1 d . . . . .
C3 C 0.1142(8) 0.5318(10) 0.6130(4) 0.027(2) Uani 1 1 d . . . . .
H3 H 0.094885 0.609498 0.586965 0.033 Uiso 1 1 calc R U . . .
C4 C 0.0420(8) 0.4677(11) 0.6519(5) 0.030(2) Uani 1 1 d . . . . .
H4 H -0.027786 0.500472 0.653448 0.036 Uiso 1 1 calc R U . . .
C5 C 0.0727(7) 0.3536(10) 0.6893(4) 0.024(2) Uani 1 1 d . . . . .
C6 C 0.1731(8) 0.3033(10) 0.6890(4) 0.028(2) Uani 1 1 d . . . . .
H6 H 0.192050 0.225717 0.715191 0.034 Uiso 1 1 calc R U . . .
C7 C 0.2459(16) 0.3684(8) 0.6496(8) 0.0214(16) Uani 1 1 d . . . . .
H7 H 0.315775 0.335558 0.648286 0.026 Uiso 1 1 calc R U . . .
C8 C 0.5825(7) 0.4838(10) 0.4308(4) 0.0226(19) Uani 1 1 d . . . . .
C9 C 0.3995(8) 0.4710(9) 0.3658(4) 0.024(2) Uani 1 1 d . . . . .
C10 C 0.5615(9) 0.6302(9) 0.3237(5) 0.032(2) Uani 1 1 d . . . . .
C11 C 0.6381(7) 0.8033(9) 0.4835(4) 0.0228(18) Uani 1 1 d . . . . .
H11 H 0.670868 0.716443 0.492371 0.027 Uiso 1 1 calc R U . . .
C12 C 0.6814(8) 0.9226(10) 0.5100(5) 0.031(2) Uani 1 1 d . . . . .
H12 H 0.740812 0.918117 0.537551 0.038 Uiso 1 1 calc R U . . .
C13 C 0.6347(7) 1.0491(10) 0.4949(5) 0.030(2) Uani 1 1 d . . . . .
H13 H 0.662697 1.133679 0.511551 0.036 Uiso 1 1 calc R U . . .
C14 C 0.5479(8) 1.0514(9) 0.4559(5) 0.027(2) Uani 1 1 d . . . . .
H14 H 0.516773 1.137927 0.444476 0.033 Uiso 1 1 calc R U . . .
C15 C 0.5056(7) 0.9277(10) 0.4330(4) 0.0211(18) Uani 1 1 d . . . . .
C16 C 0.4101(7) 0.9211(8) 0.3939(5) 0.021(2) Uani 1 1 d . . . . .
C17 C 0.3538(8) 1.0377(9) 0.3756(4) 0.0236(19) Uani 1 1 d . . . . .
H17 H 0.377534 1.128052 0.387492 0.028 Uiso 1 1 calc R U . . .
C18 C 0.2632(8) 1.0227(10) 0.3400(5) 0.029(2) Uani 1 1 d . . . . .
H18 H 0.222939 1.101828 0.328130 0.035 Uiso 1 1 calc R U . . .
C19 C 0.2322(7) 0.8900(10) 0.3221(4) 0.026(2) Uani 1 1 d . . . . .
H19 H 0.170785 0.876693 0.296972 0.032 Uiso 1 1 calc R U . . .
C20 C 0.2910(7) 0.7784(9) 0.3411(4) 0.0222(18) Uani 1 1 d . . . . .
H20 H 0.268047 0.687624 0.329240 0.027 Uiso 1 1 calc R U . . .
C21 C 0.4514(11) 1.0612(12) 0.6786(5) 0.046(3) Uani 1 1 d . . . . .
C22 C 0.4315(13) 0.9712(14) 0.6216(6) 0.055(3) Uani 1 1 d . . . . .
H22A H 0.369163 0.914702 0.629498 0.082 Uiso 1 1 calc R U . . .
H22B H 0.491506 0.909815 0.614508 0.082 Uiso 1 1 calc R U . . .
H22C H 0.420715 1.029490 0.582941 0.082 Uiso 1 1 calc R U . . .
C23 C 0.5589(14) 1.1170(14) 0.6870(7) 0.059(4) Uani 1 1 d . . . . .
H23A H 0.557581 1.195116 0.717823 0.088 Uiso 1 1 calc R U . . .
H23B H 0.585395 1.149359 0.644849 0.088 Uiso 1 1 calc R U . . .
H23C H 0.604394 1.043303 0.703901 0.088 Uiso 1 1 calc R U . . .

loop_
_atom_site_aniso_label
_atom_site_aniso_U_11
_atom_site_aniso_U_22
_atom_site_aniso_U_33
_atom_site_aniso_U_23
_atom_site_aniso_U_13
_atom_site_aniso_U_12
Re1 0.01736(14) 0.01434(14) 0.01891(13) -0.0005(2) 0.0007(3) 0.00032(10)
S1 0.0209(11) 0.0154(10) 0.0307(11) 0.0020(8) 0.0016(8) -0.0003(8)
O1 0.029(4) 0.031(4) 0.040(4) 0.001(3) 0.002(3) 0.011(3)
O2 0.043(5) 0.024(4) 0.034(4) -0.002(3) -0.012(3) -0.009(3)
O3 0.048(5) 0.056(5) 0.027(4) 0.000(3) 0.025(3) 0.002(4)
O4 0.044(5) 0.055(5) 0.042(4) 0.022(4) 0.002(3) -0.013(4)
O5 0.033(5) 0.048(5) 0.091(7) 0.017(4) 0.033(4) 0.005(4)
O6 0.111(10) 0.052(6) 0.086(7) 0.002(5) 0.056(7) 0.014(6)
N1 0.018(4) 0.022(4) 0.018(3) -0.001(3) 0.002(2) 0.000(3)
N2 0.017(4) 0.018(4) 0.025(4) 0.002(3) 0.004(3) 0.003(3)
N3 0.024(4) 0.018(4) 0.027(4) -0.001(3) 0.000(3) 0.005(3)
N4 0.020(4) 0.020(4) 0.014(3) 0.005(3) -0.001(3) 0.002(3)
N5 0.033(5) 0.029(5) 0.033(5) -0.002(4) 0.009(3) -0.008(4)
N6 0.013(4) 0.022(4) 0.027(4) 0.000(3) 0.000(3) 0.001(3)
N7 0.025(4) 0.014(4) 0.017(3) 0.004(2) -0.001(3) -0.003(3)
C1 0.017(4) 0.023(5) 0.020(4) 0.004(3) -0.001(3) 0.000(3)
C2 0.022(5) 0.017(5) 0.026(4) -0.002(3) -0.002(3) -0.002(4)
C3 0.029(6) 0.033(6) 0.020(4) 0.005(3) 0.007(3) 0.004(4)
C4 0.025(6) 0.032(5) 0.033(5) 0.001(4) 0.005(4) 0.003(4)
C5 0.029(6) 0.030(5) 0.013(4) -0.003(3) 0.002(3) -0.009(4)
C6 0.029(6) 0.025(5) 0.031(5) 0.004(4) -0.003(4) -0.001(4)
C7 0.019(4) 0.027(4) 0.018(3) 0.000(5) -0.001(3) 0.005(6)
C8 0.027(6) 0.023(5) 0.018(4) -0.003(3) 0.006(3) -0.007(4)
C9 0.032(6) 0.021(5) 0.020(4) 0.002(3) -0.002(3) 0.004(4)
C10 0.035(6) 0.013(4) 0.047(6) -0.002(4) -0.003(4) 0.000(4)
C11 0.020(5) 0.022(5) 0.027(4) -0.001(3) -0.002(3) 0.001(4)
C12 0.021(5) 0.036(5) 0.038(5) -0.003(4) -0.003(4) 0.001(4)
C13 0.022(5) 0.026(5) 0.043(5) -0.011(4) -0.002(4) -0.003(4)
C14 0.028(5) 0.014(5) 0.040(5) -0.007(4) 0.001(4) -0.003(4)
C15 0.023(5) 0.018(4) 0.023(4) 0.006(3) 0.007(3) 0.001(4)
C16 0.021(4) 0.017(4) 0.024(6) 0.002(4) -0.001(4) 0.002(3)
C17 0.027(5) 0.015(4) 0.028(4) 0.002(3) 0.002(3) 0.004(4)
C18 0.029(6) 0.026(5) 0.032(5) 0.007(4) -0.004(4) 0.003(4)
C19 0.022(5) 0.033(5) 0.024(4) 0.003(4) -0.006(3) 0.000(4)
C20 0.026(5) 0.020(4) 0.020(4) 0.001(3) 0.001(3) -0.002(4)
C21 0.060(9) 0.034(6) 0.043(7) 0.006(5) 0.009(6) 0.002(6)
C22 0.077(11) 0.038(7) 0.048(7) 0.002(5) -0.008(6) 0.004(7)
C23 0.078(11) 0.045(9) 0.053(8) 0.001(6) -0.009(7) -0.005(7)

loop_
_atom_type_symbol
_atom_type_description
_atom_type_scat_dispersion_real
_atom_type_scat_dispersion_imag
_atom_type_scat_source
C C 0.0033 0.0016 'International Tables Vol C Tables 4.2.6.8 and 6.1.1.4'
H H 0.0000 0.0000 'International Tables Vol C Tables 4.2.6.8 and 6.1.1.4'
N N 0.0061 0.0033 'International Tables Vol C Tables 4.2.6.8 and 6.1.1.4'
O O 0.0106 0.0060 'International Tables Vol C Tables 4.2.6.8 and 6.1.1.4'
Re Re -1.0185 7.2310 'International Tables Vol C Tables 4.2.6.8 and 6.1.1.4'
S S 0.1246 0.1234 'International Tables Vol C Tables 4.2.6.8 and 6.1.1.4'

loop_
_geom_angle_atom_site_label_1
_geom_angle_atom_site_label_2
_geom_angle_atom_site_label_3
_geom_angle
_geom_angle_site_symmetry_1
_geom_angle_site_symmetry_3
_geom_angle_publ_flag
C8 Re1 C10 86.2(4) . . ?
C8 Re1 C9 89.5(4) . . ?
C10 Re1 C9 89.9(4) . . ?
C8 Re1 N6 98.7(3) . . ?
C10 Re1 N6 94.5(3) . . ?
C9 Re1 N6 171.0(3) . . ?
C8 Re1 N7 173.8(3) . . ?
C10 Re1 N7 93.3(3) . . ?
C9 Re1 N7 96.7(3) . . ?
N6 Re1 N7 75.2(3) . . ?
C8 Re1 N1 94.5(3) . . ?
C10 Re1 N1 178.8(3) . . ?
C9 Re1 N1 91.1(3) . . ?
N6 Re1 N1 84.4(3) . . ?
N7 Re1 N1 85.9(3) . . ?
C1 N1 N2 109.7(7) . . ?
C1 N1 Re1 128.4(6) . . ?
N2 N1 Re1 120.7(5) . . ?
N3 N2 N1 109.7(6) . . ?
N2 N3 N4 106.9(6) . . ?
C1 N4 N3 109.7(7) . . ?
C1 N4 C2 130.4(7) . . ?
N3 N4 C2 118.9(7) . . ?
O4 N5 O5 123.8(9) . . ?
O4 N5 C5 117.4(9) . . ?
O5 N5 C5 118.8(9) . . ?
C11 N6 C15 118.3(8) . . ?
C11 N6 Re1 124.9(6) . . ?
C15 N6 Re1 116.7(6) . . ?
C20 N7 C16 117.8(7) . . ?
C20 N7 Re1 125.9(6) . . ?
C16 N7 Re1 116.3(6) . . ?
N1 C1 N4 104.0(7) . . ?
N1 C1 S1 129.6(7) . . ?
N4 C1 S1 126.4(6) . . ?
C7 C2 C3 121.2(11) . . ?
C7 C2 N4 120.8(11) . . ?
C3 C2 N4 118.0(8) . . ?
C4 C3 C2 119.4(9) . . ?
C4 C3 H3 120.3 . . ?
C2 C3 H3 120.3 . . ?
C3 C4 C5 118.9(10) . . ?
C3 C4 H4 120.6 . . ?
C5 C4 H4 120.6 . . ?
C6 C5 C4 122.5(9) . . ?
C6 C5 N5 119.6(9) . . ?
C4 C5 N5 117.9(9) . . ?
C5 C6 C7 118.5(10) . . ?
C5 C6 H6 120.7 . . ?
C7 C6 H6 120.7 . . ?
C6 C7 C2 119.5(15) . . ?
C6 C7 H7 120.2 . . ?
C2 C7 H7 120.2 . . ?
O1 C8 Re1 176.6(8) . . ?
O2 C9 Re1 178.3(8) . . ?
O3 C10 Re1 177.3(8) . . ?
N6 C11 C12 123.6(8) . . ?
N6 C11 H11 118.2 . . ?
C12 C11 H11 118.2 . . ?
C11 C12 C13 117.5(9) . . ?
C11 C12 H12 121.2 . . ?
C13 C12 H12 121.2 . . ?
C14 C13 C12 119.6(8) . . ?
C14 C13 H13 120.2 . . ?
C12 C13 H13 120.2 . . ?
C13 C14 C15 120.1(9) . . ?
C13 C14 H14 119.9 . . ?
C15 C14 H14 119.9 . . ?
N6 C15 C14 120.6(9) . . ?
N6 C15 C16 116.0(8) . . ?
C14 C15 C16 123.4(8) . . ?
N7 C16 C17 121.0(8) . . ?
N7 C16 C15 115.6(7) . . ?
C17 C16 C15 123.4(8) . . ?
C18 C17 C16 119.9(9) . . ?
C18 C17 H17 120.0 . . ?
C16 C17 H17 120.0 . . ?
C17 C18 C19 118.6(9) . . ?
C17 C18 H18 120.7 . . ?
C19 C18 H18 120.7 . . ?
C20 C19 C18 119.1(9) . . ?
C20 C19 H19 120.5 . . ?
C18 C19 H19 120.5 . . ?
N7 C20 C19 123.5(8) . . ?
N7 C20 H20 118.2 . . ?
C19 C20 H20 118.2 . . ?
O6 C21 C22 119.1(15) . . ?
O6 C21 C23 123.4(13) . . ?
C22 C21 C23 117.5(12) . . ?
C21 C22 H22A 109.5 . . ?
C21 C22 H22B 109.5 . . ?
H22A C22 H22B 109.5 . . ?
C21 C22 H22C 109.5 . . ?
H22A C22 H22C 109.5 . . ?
H22B C22 H22C 109.5 . . ?
C21 C23 H23A 109.5 . . ?
C21 C23 H23B 109.5 . . ?
H23A C23 H23B 109.5 . . ?
C21 C23 H23C 109.5 . . ?
H23A C23 H23C 109.5 . . ?
H23B C23 H23C 109.5 . . ?

loop_
_geom_bond_atom_site_label_1
_geom_bond_atom_site_label_2
_geom_bond_distance
_geom_bond_site_symmetry_2
_geom_bond_publ_flag
Re1 C8 1.912(10) . ?
Re1 C10 1.923(11) . ?
Re1 C9 1.927(10) . ?
Re1 N6 2.173(7) . ?
Re1 N7 2.182(7) . ?
Re1 N1 2.185(7) . ?
S1 C1 1.689(9) . ?
O1 C8 1.177(11) . ?
O2 C9 1.149(11) . ?
O3 C10 1.145(12) . ?
O4 N5 1.214(11) . ?
O5 N5 1.225(12) . ?
O6 C21 1.217(15) . ?
N1 C1 1.348(11) . ?
N1 N2 1.356(9) . ?
N2 N3 1.287(10) . ?
N3 N4 1.374(10) . ?
N4 C1 1.374(11) . ?
N4 C2 1.422(11) . ?
N5 C5 1.480(12) . ?
N6 C11 1.342(11) . ?
N6 C15 1.362(12) . ?
N7 C20 1.337(11) . ?
N7 C16 1.372(11) . ?
C2 C7 1.390(14) . ?
C2 C3 1.393(13) . ?
C3 C4 1.368(13) . ?
C3 H3 0.9500 . ?
C4 C5 1.392(14) . ?
C4 H4 0.9500 . ?
C5 C6 1.376(14) . ?
C6 C7 1.38(2) . ?
C6 H6 0.9500 . ?
C7 H7 0.9500 . ?
C11 C12 1.383(13) . ?
C11 H11 0.9500 . ?
C12 C13 1.388(13) . ?
C12 H12 0.9500 . ?
C13 C14 1.372(14) . ?
C13 H13 0.9500 . ?
C14 C15 1.387(13) . ?
C14 H14 0.9500 . ?
C15 C16 1.465(13) . ?
C16 C17 1.383(12) . ?
C17 C18 1.381(14) . ?
C17 H17 0.9500 . ?
C18 C19 1.382(13) . ?
C18 H18 0.9500 . ?
C19 C20 1.367(13) . ?
C19 H19 0.9500 . ?
C20 H20 0.9500 . ?
C21 C22 1.476(17) . ?
C21 C23 1.49(2) . ?
C22 H22A 0.9800 . ?
C22 H22B 0.9800 . ?
C22 H22C 0.9800 . ?
C23 H23A 0.9800 . ?
C23 H23B 0.9800 . ?
C23 H23C 0.9800 . ?

loop_
_geom_torsion_atom_site_label_1
_geom_torsion_atom_site_label_2
_geom_torsion_atom_site_label_3
_geom_torsion_atom_site_label_4
_geom_torsion
_geom_torsion_site_symmetry_1
_geom_torsion_site_symmetry_2
_geom_torsion_site_symmetry_3
_geom_torsion_site_symmetry_4
_geom_torsion_publ_flag
C1 N1 N2 N3 -0.4(9) . . . . ?
Re1 N1 N2 N3 168.3(5) . . . . ?
N1 N2 N3 N4 1.0(9) . . . . ?
N2 N3 N4 C1 -1.3(9) . . . . ?
N2 N3 N4 C2 -170.9(7) . . . . ?
N2 N1 C1 N4 -0.4(9) . . . . ?
Re1 N1 C1 N4 -168.0(5) . . . . ?
N2 N1 C1 S1 -177.4(6) . . . . ?
Re1 N1 C1 S1 15.0(12) . . . . ?
N3 N4 C1 N1 1.0(9) . . . . ?
C2 N4 C1 N1 169.0(8) . . . . ?
N3 N4 C1 S1 178.2(6) . . . . ?
C2 N4 C1 S1 -13.8(13) . . . . ?
C1 N4 C2 C7 49.1(14) . . . . ?
N3 N4 C2 C7 -143.9(9) . . . . ?
C1 N4 C2 C3 -130.6(9) . . . . ?
N3 N4 C2 C3 36.4(11) . . . . ?
C7 C2 C3 C4 0.1(15) . . . . ?
N4 C2 C3 C4 179.8(8) . . . . ?
C2 C3 C4 C5 -0.3(14) . . . . ?
C3 C4 C5 C6 0.5(15) . . . . ?
C3 C4 C5 N5 -179.7(8) . . . . ?
O4 N5 C5 C6 -2.0(13) . . . . ?
O5 N5 C5 C6 178.3(9) . . . . ?
O4 N5 C5 C4 178.2(9) . . . . ?
O5 N5 C5 C4 -1.5(14) . . . . ?
C4 C5 C6 C7 -0.5(15) . . . . ?
N5 C5 C6 C7 179.8(10) . . . . ?
C5 C6 C7 C2 0.2(17) . . . . ?
C3 C2 C7 C6 -0.1(17) . . . . ?
N4 C2 C7 C6 -179.7(9) . . . . ?
C15 N6 C11 C12 0.4(13) . . . . ?
Re1 N6 C11 C12 179.7(7) . . . . ?
N6 C11 C12 C13 -2.1(14) . . . . ?
C11 C12 C13 C14 1.0(14) . . . . ?
C12 C13 C14 C15 1.6(15) . . . . ?
C11 N6 C15 C14 2.4(13) . . . . ?
Re1 N6 C15 C14 -176.9(7) . . . . ?
C11 N6 C15 C16 -177.8(8) . . . . ?
Re1 N6 C15 C16 2.9(10) . . . . ?
C13 C14 C15 N6 -3.4(14) . . . . ?
C13 C14 C15 C16 176.8(9) . . . . ?
C20 N7 C16 C17 -2.3(13) . . . . ?
Re1 N7 C16 C17 176.2(7) . . . . ?
C20 N7 C16 C15 178.3(8) . . . . ?
Re1 N7 C16 C15 -3.2(10) . . . . ?
N6 C15 C16 N7 0.2(12) . . . . ?
C14 C15 C16 N7 -179.9(8) . . . . ?
N6 C15 C16 C17 -179.2(8) . . . . ?
C14 C15 C16 C17 0.7(15) . . . . ?
N7 C16 C17 C18 2.2(14) . . . . ?
C15 C16 C17 C18 -178.4(9) . . . . ?
C16 C17 C18 C19 -1.6(14) . . . . ?
C17 C18 C19 C20 1.1(14) . . . . ?
C16 N7 C20 C19 1.9(13) . . . . ?
Re1 N7 C20 C19 -176.5(6) . . . . ?
C18 C19 C20 N7 -1.3(14) . . . . ?
